data_7214316
loop_
_publ_author_name
'Engle, Jeffrey M.'
'Singh, Pushpinder S.'
'Vonnegut, Chris L.'
'Zakharov, Lev N.'
'Johnson, Darren W.'
'Haley, Michael M.'

_publ_section_title
;
 Synthesis and solid-state structures of a macrocyclic receptor based on
 the 2,6-bis(2-anilinoethynyl)pyridine scaffold
;
_journal_issue 18
_journal_name_full CrystEngComm
_journal_page_first 3703
_journal_paper_doi 10.1039/c3ce42307g
_journal_volume 16
_journal_year 2014
_chemical_formula_moiety '(C50H53N5O4) (HCl) (HCCl3) (C5H12)'
_chemical_formula_sum 'C56 H67 Cl4 N5 O4'
_chemical_formula_weight 1015.95
_chemical_name_systematic
;
 ?
;
_space_group_IT_number 14
_symmetry_cell_setting monoclinic
_symmetry_space_group_name_Hall '-P 2yn'
_symmetry_space_group_name_H-M 'P 1 21/n 1'
_atom_sites_solution_hydrogens geom
_atom_sites_solution_primary direct
_atom_sites_solution_secondary difmap
_audit_creation_method SHELXTL
_cell_angle_alpha 90.00
_cell_angle_beta 102.838(3)
_cell_angle_gamma 90.00
_cell_formula_units_Z 4
_cell_length_a 14.6699(8)
_cell_length_b 13.9019(8)
_cell_length_c 27.0087(15)
_cell_measurement_reflns_used 9916
_cell_measurement_temperature 100(2)
_cell_measurement_theta_max 67.83
_cell_measurement_theta_min 3.17
_cell_volume 5370.4(5)
_computing_cell_refinement 'Bruker SAINT'
_computing_data_collection 'Bruker APEX2'
_computing_data_reduction 'Bruker SAINT'
_computing_molecular_graphics 'Bruker SHELXTL'
_computing_publication_material 'Bruker SHELXTL'
_computing_structure_refinement 'SHELXL-97 (Sheldrick, 1997)'
_computing_structure_solution 'SHELXS-97 (Sheldrick, 1990)'
_diffrn_ambient_temperature 100(2)
_diffrn_measured_fraction_theta_full 0.981
_diffrn_measured_fraction_theta_max 0.981
_diffrn_measurement_device_type 'Bruker APEX-II CCD'
_diffrn_measurement_method '\f and \w scans'
_diffrn_radiation_monochromator optics
_diffrn_radiation_source 'fine-focus Icotec I\MS tube'
_diffrn_radiation_type CuK\a
_diffrn_radiation_wavelength 1.54178
_diffrn_reflns_av_R_equivalents 0.0531
_diffrn_reflns_av_sigmaI/netI 0.0500
_diffrn_reflns_limit_h_max 16
_diffrn_reflns_limit_h_min -17
_diffrn_reflns_limit_k_max 16
_diffrn_reflns_limit_k_min -11
_diffrn_reflns_limit_l_max 29
_diffrn_reflns_limit_l_min -32
_diffrn_reflns_number 37694
_diffrn_reflns_theta_full 67.83
_diffrn_reflns_theta_max 67.83
_diffrn_reflns_theta_min 3.17
_diffrn_standards_number 0
_exptl_absorpt_coefficient_mu 2.392
_exptl_absorpt_correction_T_max 0.9537
_exptl_absorpt_correction_T_min 0.6592
_exptl_absorpt_correction_type multi-scan
_exptl_absorpt_process_details SADABS
_exptl_crystal_colour yellow
_exptl_crystal_density_diffrn 1.257
_exptl_crystal_density_method 'not measured'
_exptl_crystal_description plate
_exptl_crystal_F_000 2152
_exptl_crystal_size_max 0.19
_exptl_crystal_size_mid 0.06
_exptl_crystal_size_min 0.02
_platon_squeeze_details ' ?'
_refine_diff_density_max 1.824
_refine_diff_density_min -1.053
_refine_diff_density_rms 0.101
_refine_ls_extinction_method none
_refine_ls_goodness_of_fit_ref 1.059
_refine_ls_hydrogen_treatment constr
_refine_ls_matrix_type full
_refine_ls_number_parameters 577
_refine_ls_number_reflns 9580
_refine_ls_number_restraints 0
_refine_ls_restrained_S_all 1.059
_refine_ls_R_factor_all 0.1023
_refine_ls_R_factor_gt 0.0891
_refine_ls_shift/su_max 0.002
_refine_ls_shift/su_mean 0.000
_refine_ls_structure_factor_coef Fsqd
_refine_ls_weighting_details 'calc w=1/[\s^2^(Fo^2^)+(0.1806P)^2^+6.0085P] where P=(Fo^2^+2Fc^2^)/3'
_refine_ls_weighting_scheme calc
_refine_ls_wR_factor_gt 0.2627
_refine_ls_wR_factor_ref 0.2771
_reflns_number_gt 7599
_reflns_number_total 9580
_reflns_threshold_expression >2sigma(I)
_cod_data_source_file c3ce42307g.txt
_cod_data_source_block cu_mh116_0m
_cod_depositor_comments
;
The following automatic conversions were performed:

'_symmetry_cell_setting' value 'Monoclinic' changed to 'monoclinic'
according to
/usr/data/users/saulius/crontab/automatic-downloads/rss-feeds/RSC/lib/dictionaries/cif_core.dic
dictionary named 'cif_core.dic' version 2.4.2 from 2011-04-26.

Automatic conversion script
Id: cif_fix_values 2281 2013-09-26 08:29:07Z andrius 
;
_cod_original_sg_symbol_H-M P2(1)/n
_cod_database_code 7214316

loop_
_symmetry_equiv_pos_as_xyz
'x, y, z'
'-x+1/2, y+1/2, -z+1/2'
'-x, -y, -z'
'x-1/2, -y-1/2, z-1/2'

loop_
_atom_site_label
_atom_site_type_symbol
_atom_site_fract_x
_atom_site_fract_y
_atom_site_fract_z
_atom_site_U_iso_or_equiv
_atom_site_adp_type
_atom_site_occupancy
_atom_site_symmetry_multiplicity
_atom_site_calc_flag
_atom_site_refinement_flags
Cl1 Cl 0.68866(6) 0.54324(6) 0.03730(3) 0.0319(2) Uani 1 1 d .
O1 O 0.98735(18) 0.74637(19) 0.06721(10) 0.0359(6) Uani 1 1 d .
O2 O 0.8309(2) 0.8598(2) 0.26816(10) 0.0444(7) Uani 1 1 d .
O3 O 0.5572(2) 1.05712(19) 0.09239(12) 0.0444(7) Uani 1 1 d .
O4 O 0.39377(18) 0.62688(18) 0.10149(10) 0.0362(6) Uani 1 1 d .
N1 N 0.7284(2) 0.3437(2) 0.00270(11) 0.0262(6) Uani 1 1 d .
H1A H 0.7208 0.4027 0.0129 0.031 Uiso 1 1 calc R
N2 N 0.8922(2) 0.6440(2) 0.01206(12) 0.0309(7) Uani 1 1 d .
H2A H 0.8416 0.6083 0.0082 0.037 Uiso 1 1 calc R
N3 N 0.8599(2) 0.6781(2) 0.08873(12) 0.0349(7) Uani 1 1 d .
H3A H 0.8178 0.6324 0.0800 0.042 Uiso 1 1 calc R
N4 N 0.5237(2) 0.6583(2) 0.07079(11) 0.0305(7) Uani 1 1 d .
H4A H 0.5669 0.6315 0.0574 0.037 Uiso 1 1 calc R
N5 N 0.4785(2) 0.5029(2) 0.07768(11) 0.0280(6) Uani 1 1 d .
H5A H 0.5268 0.4903 0.0644 0.034 Uiso 1 1 calc R
C1 C 0.6754(2) 0.2735(3) 0.01578(13) 0.0279(7) Uani 1 1 d .
C2 C 0.6870(3) 0.1799(3) 0.00040(15) 0.0345(8) Uani 1 1 d .
H2B H 0.6502 0.1290 0.0091 0.041 Uiso 1 1 calc R
C3 C 0.7533(3) 0.1620(3) -0.02793(16) 0.0368(8) Uani 1 1 d .
H3B H 0.7620 0.0981 -0.0385 0.044 Uiso 1 1 calc R
C4 C 0.8066(3) 0.2350(3) -0.04091(14) 0.0323(8) Uani 1 1 d .
H4B H 0.8522 0.2220 -0.0601 0.039 Uiso 1 1 calc R
C5 C 0.7926(2) 0.3285(3) -0.02534(13) 0.0277(7) Uani 1 1 d .
C6 C 0.8419(2) 0.4095(3) -0.03730(13) 0.0288(7) Uani 1 1 d .
C7 C 0.8835(2) 0.4783(3) -0.04753(13) 0.0288(7) Uani 1 1 d .
C8 C 0.9330(2) 0.5612(2) -0.05859(13) 0.0277(7) Uani 1 1 d .
C9 C 0.9759(3) 0.5583(3) -0.09995(14) 0.0311(8) Uani 1 1 d .
H9A H 0.9718 0.5013 -0.1197 0.037 Uiso 1 1 calc R
C10 C 1.0247(3) 0.6374(3) -0.11276(14) 0.0337(8) Uani 1 1 d .
C11 C 1.0280(3) 0.7187(3) -0.08184(15) 0.0349(8) Uani 1 1 d .
H11A H 1.0607 0.7737 -0.0896 0.042 Uiso 1 1 calc R
C12 C 0.9866(3) 0.7235(3) -0.04075(14) 0.0319(8) Uani 1 1 d .
H12A H 0.9914 0.7806 -0.0210 0.038 Uiso 1 1 calc R
C13 C 0.9379(2) 0.6444(3) -0.02843(13) 0.0291(7) Uani 1 1 d .
C14 C 1.0692(3) 0.6367(3) -0.15910(15) 0.0389(9) Uani 1 1 d .
C15 C 1.0548(4) 0.5414(4) -0.18758(19) 0.0539(12) Uani 1 1 d .
H15A H 1.0846 0.5442 -0.2166 0.081 Uiso 1 1 calc R
H15B H 0.9877 0.5294 -0.1997 0.081 Uiso 1 1 calc R
H15C H 1.0828 0.4894 -0.1648 0.081 Uiso 1 1 calc R
C16 C 1.1745(3) 0.6554(4) -0.14140(17) 0.0482(11) Uani 1 1 d .
H16A H 1.2035 0.6546 -0.1708 0.072 Uiso 1 1 calc R
H16B H 1.2027 0.6051 -0.1174 0.072 Uiso 1 1 calc R
H16C H 1.1847 0.7183 -0.1247 0.072 Uiso 1 1 calc R
C17 C 1.0242(4) 0.7164(4) -0.19547(17) 0.0548(12) Uani 1 1 d .
H17A H 1.0519 0.7168 -0.2253 0.082 Uiso 1 1 calc R
H17B H 1.0350 0.7787 -0.1782 0.082 Uiso 1 1 calc R
H17C H 0.9568 0.7047 -0.2062 0.082 Uiso 1 1 calc R
C18 C 0.9182(3) 0.6937(3) 0.05721(14) 0.0299(7) Uani 1 1 d .
C19 C 0.8599(3) 0.7285(3) 0.13473(13) 0.0307(8) Uani 1 1 d .
C20 C 0.9393(3) 0.7476(3) 0.17129(16) 0.0407(9) Uani 1 1 d .
H20A H 0.9987 0.7291 0.1659 0.049 Uiso 1 1 calc R
C21 C 0.9330(3) 0.7941(3) 0.21623(16) 0.0404(9) Uani 1 1 d .
H21A H 0.9880 0.8075 0.2414 0.048 Uiso 1 1 calc R
C22 C 0.8466(3) 0.8203(3) 0.22396(14) 0.0361(8) Uani 1 1 d .
C23 C 0.7676(3) 0.8026(3) 0.18732(15) 0.0374(8) Uani 1 1 d .
H23A H 0.7083 0.8216 0.1926 0.045 Uiso 1 1 calc R
C24 C 0.7737(3) 0.7573(3) 0.14281(15) 0.0362(8) Uani 1 1 d .
H24A H 0.7186 0.7458 0.1174 0.043 Uiso 1 1 calc R
C25 C 0.9070(3) 0.9026(3) 0.30401(15) 0.0440(10) Uani 1 1 d .
H25A H 0.9632 0.8619 0.3070 0.053 Uiso 1 1 calc R
H25B H 0.8910 0.9048 0.3377 0.053 Uiso 1 1 calc R
C26 C 0.9292(3) 1.0034(3) 0.28903(15) 0.0411(9) Uani 1 1 d .
H26A H 0.9313 1.0035 0.2527 0.049 Uiso 1 1 calc R
H26B H 0.9920 1.0216 0.3088 0.049 Uiso 1 1 calc R
C27 C 0.8587(3) 1.0795(3) 0.29763(17) 0.0489(10) Uani 1 1 d .
H27A H 0.8554 1.0775 0.3338 0.059 Uiso 1 1 calc R
H27B H 0.8829 1.1436 0.2911 0.059 Uiso 1 1 calc R
C28 C 0.7599(3) 1.0693(3) 0.26522(17) 0.0450(10) Uani 1 1 d .
H28A H 0.7372 1.0033 0.2693 0.054 Uiso 1 1 calc R
H28B H 0.7183 1.1146 0.2779 0.054 Uiso 1 1 calc R
C29 C 0.7527(3) 1.0882(3) 0.20954(17) 0.0474(10) Uani 1 1 d .
H29A H 0.7972 1.0461 0.1970 0.057 Uiso 1 1 calc R
H29B H 0.7699 1.1559 0.2047 0.057 Uiso 1 1 calc R
C30 C 0.6529(3) 1.0690(3) 0.17887(18) 0.0471(10) Uani 1 1 d .
H30A H 0.6346 1.0023 0.1851 0.057 Uiso 1 1 calc R
H30B H 0.6090 1.1134 0.1903 0.057 Uiso 1 1 calc R
C31 C 0.6462(4) 1.0829(3) 0.12309(18) 0.0500(11) Uani 1 1 d .
H31A H 0.6589 1.1512 0.1168 0.060 Uiso 1 1 calc R
H31B H 0.6951 1.0436 0.1127 0.060 Uiso 1 1 calc R
C32 C 0.5469(3) 0.9582(3) 0.08692(17) 0.0397(9) Uani 1 1 d .
C33 C 0.5808(3) 0.9109(3) 0.04976(15) 0.0379(9) Uani 1 1 d .
H33A H 0.6111 0.9462 0.0280 0.045 Uiso 1 1 calc R
C34 C 0.5706(3) 0.8118(3) 0.04411(15) 0.0348(8) Uani 1 1 d .
H34A H 0.5939 0.7798 0.0184 0.042 Uiso 1 1 calc R
C35 C 0.5264(3) 0.7590(3) 0.07603(14) 0.0323(8) Uani 1 1 d .
C36 C 0.4900(3) 0.8069(3) 0.11261(17) 0.0420(9) Uani 1 1 d .
H36A H 0.4589 0.7720 0.1342 0.050 Uiso 1 1 calc R
C37 C 0.4995(3) 0.9061(3) 0.11729(18) 0.0461(10) Uani 1 1 d .
H37A H 0.4733 0.9389 0.1417 0.055 Uiso 1 1 calc R
C38 C 0.4599(3) 0.5986(3) 0.08469(13) 0.0296(7) Uani 1 1 d .
C39 C 0.4281(2) 0.4238(3) 0.08956(12) 0.0275(7) Uani 1 1 d .
C40 C 0.4625(2) 0.3310(3) 0.08300(12) 0.0266(7) Uani 1 1 d .
C41 C 0.4183(3) 0.2494(3) 0.09700(13) 0.0293(7) Uani 1 1 d .
H41A H 0.4427 0.1875 0.0924 0.035 Uiso 1 1 calc R
C42 C 0.3394(3) 0.2565(3) 0.11751(13) 0.0309(8) Uani 1 1 d .
C43 C 0.3052(3) 0.3483(3) 0.12240(14) 0.0345(8) Uani 1 1 d .
H43A H 0.2507 0.3551 0.1356 0.041 Uiso 1 1 calc R
C44 C 0.3476(3) 0.4306(3) 0.10880(14) 0.0335(8) Uani 1 1 d .
H44A H 0.3215 0.4919 0.1126 0.040 Uiso 1 1 calc R
C45 C 0.2973(3) 0.1648(3) 0.13475(16) 0.0389(9) Uani 1 1 d .
C46 C 0.2089(3) 0.1861(3) 0.15427(18) 0.0447(10) Uani 1 1 d .
H46A H 0.1616 0.2153 0.1270 0.067 Uiso 1 1 calc R
H46B H 0.2241 0.2306 0.1831 0.067 Uiso 1 1 calc R
H46C H 0.1844 0.1260 0.1652 0.067 Uiso 1 1 calc R
C47 C 0.2738(4) 0.0940(4) 0.0908(2) 0.0655(16) Uani 1 1 d .
H47A H 0.2270 0.1225 0.0630 0.098 Uiso 1 1 calc R
H47B H 0.2488 0.0347 0.1022 0.098 Uiso 1 1 calc R
H47C H 0.3305 0.0792 0.0787 0.098 Uiso 1 1 calc R
C48 C 0.3706(3) 0.1184(3) 0.1777(2) 0.0541(12) Uani 1 1 d .
H48A H 0.3446 0.0598 0.1892 0.081 Uiso 1 1 calc R
H48B H 0.3874 0.1637 0.2061 0.081 Uiso 1 1 calc R
H48C H 0.4264 0.1023 0.1651 0.081 Uiso 1 1 calc R
C49 C 0.5423(2) 0.3168(2) 0.06198(13) 0.0268(7) Uani 1 1 d .
C50 C 0.6061(3) 0.2999(2) 0.04272(13) 0.0282(7) Uani 1 1 d .
C1S C 0.9551(4) 0.9507(3) 0.0932(2) 0.0615(14) Uani 1 1 d .
H1SA H 0.9715 0.8840 0.1061 0.074 Uiso 1 1 calc R
Cl1S Cl 0.84673(15) 0.94646(18) 0.04768(11) 0.1223(9) Uani 1 1 d .
Cl2S Cl 0.9448(3) 1.02272(14) 0.14362(9) 0.1507(14) Uani 1 1 d .
Cl3S Cl 1.04315(13) 0.99284(11) 0.06534(8) 0.0869(6) Uani 1 1 d .

loop_
_atom_site_aniso_label
_atom_site_aniso_U_11
_atom_site_aniso_U_22
_atom_site_aniso_U_33
_atom_site_aniso_U_23
_atom_site_aniso_U_13
_atom_site_aniso_U_12
Cl1 0.0327(4) 0.0261(4) 0.0407(5) -0.0063(3) 0.0163(4) -0.0011(3)
O1 0.0331(13) 0.0333(13) 0.0462(15) -0.0086(11) 0.0193(12) -0.0064(11)
O2 0.0486(17) 0.0502(17) 0.0364(14) -0.0112(13) 0.0139(12) -0.0047(14)
O3 0.0494(17) 0.0233(13) 0.0529(17) -0.0006(12) -0.0048(13) 0.0048(12)
O4 0.0361(14) 0.0278(13) 0.0488(15) 0.0026(11) 0.0178(12) 0.0073(11)
N1 0.0292(14) 0.0214(13) 0.0303(14) -0.0033(11) 0.0118(12) 0.0011(11)
N2 0.0306(15) 0.0289(15) 0.0372(16) -0.0063(13) 0.0161(13) -0.0048(12)
N3 0.0361(16) 0.0380(17) 0.0349(16) -0.0106(14) 0.0174(13) -0.0107(14)
N4 0.0368(16) 0.0207(14) 0.0377(16) 0.0037(12) 0.0159(13) 0.0068(12)
N5 0.0279(14) 0.0258(15) 0.0329(14) 0.0023(12) 0.0122(12) 0.0031(12)
C1 0.0278(17) 0.0258(17) 0.0330(17) -0.0022(14) 0.0133(14) -0.0018(14)
C2 0.0334(19) 0.0265(18) 0.049(2) -0.0044(16) 0.0197(17) -0.0068(15)
C3 0.0359(19) 0.0244(17) 0.053(2) -0.0098(16) 0.0166(17) -0.0007(15)
C4 0.0297(18) 0.0308(18) 0.0398(19) -0.0052(15) 0.0150(15) 0.0013(15)
C5 0.0276(17) 0.0280(17) 0.0291(16) -0.0015(14) 0.0101(14) -0.0004(14)
C6 0.0310(17) 0.0286(18) 0.0315(17) -0.0045(14) 0.0169(14) 0.0015(15)
C7 0.0298(17) 0.0275(17) 0.0311(17) -0.0029(14) 0.0112(14) 0.0044(15)
C8 0.0267(16) 0.0263(17) 0.0326(17) -0.0005(14) 0.0121(14) 0.0013(14)
C9 0.0320(18) 0.0274(17) 0.0359(18) -0.0013(15) 0.0118(15) 0.0001(14)
C10 0.0323(18) 0.038(2) 0.0335(18) 0.0047(16) 0.0128(15) 0.0000(16)
C11 0.038(2) 0.0259(18) 0.043(2) 0.0057(16) 0.0129(16) -0.0020(15)
C12 0.0346(19) 0.0269(17) 0.0359(18) -0.0020(15) 0.0115(15) -0.0009(15)
C13 0.0294(17) 0.0301(18) 0.0286(16) 0.0020(14) 0.0080(14) 0.0016(14)
C14 0.039(2) 0.042(2) 0.041(2) 0.0030(17) 0.0193(17) -0.0016(17)
C15 0.060(3) 0.060(3) 0.053(3) -0.006(2) 0.038(2) -0.005(2)
C16 0.045(2) 0.064(3) 0.042(2) 0.007(2) 0.0247(19) -0.003(2)
C17 0.062(3) 0.067(3) 0.041(2) 0.016(2) 0.024(2) 0.012(2)
C18 0.0303(18) 0.0260(17) 0.0357(18) -0.0050(15) 0.0125(15) 0.0024(14)
C19 0.040(2) 0.0256(17) 0.0292(17) -0.0006(14) 0.0134(15) -0.0048(15)
C20 0.038(2) 0.045(2) 0.044(2) -0.0062(18) 0.0172(17) -0.0027(17)
C21 0.039(2) 0.041(2) 0.040(2) -0.0054(17) 0.0053(17) -0.0024(17)
C22 0.043(2) 0.0338(19) 0.0339(18) -0.0012(16) 0.0136(16) -0.0038(16)
C23 0.036(2) 0.040(2) 0.040(2) -0.0021(17) 0.0159(16) -0.0017(16)
C24 0.0345(19) 0.041(2) 0.0345(19) -0.0003(16) 0.0109(15) -0.0007(16)
C25 0.052(2) 0.048(2) 0.0301(18) -0.0081(18) 0.0050(17) -0.004(2)
C26 0.042(2) 0.049(2) 0.0320(18) -0.0023(17) 0.0071(16) -0.0045(18)
C27 0.059(3) 0.046(2) 0.040(2) -0.0074(19) 0.007(2) 0.000(2)
C28 0.046(2) 0.036(2) 0.054(2) -0.0026(19) 0.013(2) 0.0014(18)
C29 0.046(2) 0.047(2) 0.048(2) -0.001(2) 0.0087(19) -0.001(2)
C30 0.046(2) 0.039(2) 0.056(3) -0.002(2) 0.012(2) -0.0014(19)
C31 0.059(3) 0.036(2) 0.052(2) 0.0014(19) 0.006(2) -0.007(2)
C32 0.038(2) 0.0242(18) 0.053(2) 0.0039(17) 0.0018(18) 0.0041(15)
C33 0.042(2) 0.0296(19) 0.0390(19) 0.0048(16) 0.0027(17) -0.0022(16)
C34 0.039(2) 0.0282(18) 0.0381(19) 0.0036(15) 0.0094(16) 0.0010(15)
C35 0.0315(18) 0.0250(17) 0.0388(19) 0.0040(15) 0.0044(15) 0.0048(14)
C36 0.045(2) 0.0298(19) 0.056(2) -0.0014(18) 0.022(2) 0.0030(17)
C37 0.046(2) 0.034(2) 0.062(3) -0.0074(19) 0.019(2) 0.0077(18)
C38 0.0316(18) 0.0292(18) 0.0292(16) 0.0036(14) 0.0090(14) 0.0047(14)
C39 0.0286(17) 0.0284(17) 0.0261(16) 0.0020(14) 0.0073(13) 0.0024(14)
C40 0.0267(17) 0.0290(17) 0.0247(15) -0.0005(13) 0.0067(13) -0.0005(14)
C41 0.0317(18) 0.0271(17) 0.0313(17) -0.0015(14) 0.0116(14) 0.0008(14)
C42 0.0311(18) 0.0329(19) 0.0316(17) -0.0022(15) 0.0130(14) -0.0051(15)
C43 0.0301(18) 0.038(2) 0.0398(19) 0.0003(16) 0.0175(15) 0.0004(15)
C44 0.0287(18) 0.0331(19) 0.0407(19) 0.0028(16) 0.0122(15) 0.0064(15)
C45 0.040(2) 0.035(2) 0.048(2) -0.0052(17) 0.0242(18) -0.0089(17)
C46 0.039(2) 0.045(2) 0.057(2) 0.002(2) 0.0245(19) -0.0046(18)
C47 0.073(3) 0.064(3) 0.073(3) -0.029(3) 0.045(3) -0.040(3)
C48 0.051(3) 0.044(2) 0.075(3) 0.023(2) 0.028(2) 0.003(2)
C49 0.0308(17) 0.0216(16) 0.0289(16) 0.0007(13) 0.0088(14) -0.0013(13)
C50 0.0322(18) 0.0219(16) 0.0330(17) 0.0018(14) 0.0126(15) -0.0033(14)
C1S 0.087(4) 0.034(2) 0.075(3) -0.005(2) 0.043(3) -0.003(2)
Cl1S 0.0817(12) 0.1115(16) 0.158(2) 0.0503(15) -0.0064(13) 0.0119(11)
Cl2S 0.319(4) 0.0595(10) 0.1112(16) -0.0200(10) 0.129(2) -0.0147(16)
Cl3S 0.0943(11) 0.0620(8) 0.1249(14) -0.0043(9) 0.0684(11) -0.0191(8)

loop_
_atom_type_symbol
_atom_type_description
_atom_type_scat_dispersion_real
_atom_type_scat_dispersion_imag
_atom_type_scat_source
C C 0.0181 0.0091 'International Tables Vol C Tables 4.2.6.8 and 6.1.1.4'
H H 0.0000 0.0000 'International Tables Vol C Tables 4.2.6.8 and 6.1.1.4'
N N 0.0311 0.0180 'International Tables Vol C Tables 4.2.6.8 and 6.1.1.4'
O O 0.0492 0.0322 'International Tables Vol C Tables 4.2.6.8 and 6.1.1.4'
Cl Cl 0.3639 0.7018 'International Tables Vol C Tables 4.2.6.8 and 6.1.1.4'

loop_
_geom_angle_atom_site_label_1
_geom_angle_atom_site_label_2
_geom_angle_atom_site_label_3
_geom_angle
C22 O2 C25 119.7(3)
C32 O3 C31 112.0(3)
C1 N1 C5 123.4(3)
C1 N1 H1A 118.3
C5 N1 H1A 118.3
C18 N2 C13 126.9(3)
C18 N2 H2A 116.5
C13 N2 H2A 116.5
C18 N3 C19 126.3(3)
C18 N3 H3A 116.9
C19 N3 H3A 116.9
C38 N4 C35 125.7(3)
C38 N4 H4A 117.1
C35 N4 H4A 117.1
C38 N5 C39 126.5(3)
C38 N5 H5A 116.7
C39 N5 H5A 116.7
N1 C1 C2 119.1(3)
N1 C1 C50 117.9(3)
C2 C1 C50 122.9(3)
C3 C2 C1 118.7(3)
C3 C2 H2B 120.6
C1 C2 H2B 120.6
C4 C3 C2 121.2(3)
C4 C3 H3B 119.4
C2 C3 H3B 119.4
C3 C4 C5 118.8(3)
C3 C4 H4B 120.6
C5 C4 H4B 120.6
N1 C5 C4 118.9(3)
N1 C5 C6 117.3(3)
C4 C5 C6 123.8(3)
C7 C6 C5 179.8(5)
C6 C7 C8 178.7(4)
C9 C8 C13 120.7(3)
C9 C8 C7 118.9(3)
C13 C8 C7 120.4(3)
C10 C9 C8 121.4(3)
C10 C9 H9A 119.3
C8 C9 H9A 119.3
C9 C10 C11 116.1(3)
C9 C10 C14 122.1(3)
C11 C10 C14 121.8(3)
C12 C11 C10 123.8(3)
C12 C11 H11A 118.1
C10 C11 H11A 118.1
C11 C12 C13 119.6(3)
C11 C12 H12A 120.2
C13 C12 H12A 120.2
C12 C13 N2 123.3(3)
C12 C13 C8 118.3(3)
N2 C13 C8 118.4(3)
C15 C14 C17 108.3(4)
C15 C14 C10 112.4(3)
C17 C14 C10 108.5(3)
C15 C14 C16 108.7(4)
C17 C14 C16 109.8(4)
C10 C14 C16 109.1(3)
C14 C15 H15A 109.5
C14 C15 H15B 109.5
H15A C15 H15B 109.5
C14 C15 H15C 109.5
H15A C15 H15C 109.5
H15B C15 H15C 109.5
C14 C16 H16A 109.5
C14 C16 H16B 109.5
H16A C16 H16B 109.5
C14 C16 H16C 109.5
H16A C16 H16C 109.5
H16B C16 H16C 109.5
C14 C17 H17A 109.5
C14 C17 H17B 109.5
H17A C17 H17B 109.5
C14 C17 H17C 109.5
H17A C17 H17C 109.5
H17B C17 H17C 109.5
O1 C18 N3 124.3(3)
O1 C18 N2 122.9(3)
N3 C18 N2 112.8(3)
C20 C19 C24 119.1(3)
C20 C19 N3 123.8(3)
C24 C19 N3 117.0(3)
C19 C20 C21 120.3(4)
C19 C20 H20A 119.9
C21 C20 H20A 119.9
C22 C21 C20 119.7(4)
C22 C21 H21A 120.2
C20 C21 H21A 120.2
C23 C22 O2 114.9(4)
C23 C22 C21 120.1(4)
O2 C22 C21 124.9(4)
C22 C23 C24 120.3(4)
C22 C23 H23A 119.9
C24 C23 H23A 119.9
C23 C24 C19 120.5(4)
C23 C24 H24A 119.8
C19 C24 H24A 119.8
O2 C25 C26 112.7(3)
O2 C25 H25A 109.1
C26 C25 H25A 109.1
O2 C25 H25B 109.1
C26 C25 H25B 109.1
H25A C25 H25B 107.8
C25 C26 C27 113.9(4)
C25 C26 H26A 108.8
C27 C26 H26A 108.8
C25 C26 H26B 108.8
C27 C26 H26B 108.8
H26A C26 H26B 107.7
C28 C27 C26 115.9(4)
C28 C27 H27A 108.3
C26 C27 H27A 108.3
C28 C27 H27B 108.3
C26 C27 H27B 108.3
H27A C27 H27B 107.4
C29 C28 C27 113.8(4)
C29 C28 H28A 108.8
C27 C28 H28A 108.8
C29 C28 H28B 108.8
C27 C28 H28B 108.8
H28A C28 H28B 107.7
C28 C29 C30 110.7(4)
C28 C29 H29A 109.5
C30 C29 H29A 109.5
C28 C29 H29B 109.5
C30 C29 H29B 109.5
H29A C29 H29B 108.1
C31 C30 C29 111.2(4)
C31 C30 H30A 109.4
C29 C30 H30A 109.4
C31 C30 H30B 109.4
C29 C30 H30B 109.4
H30A C30 H30B 108.0
O3 C31 C30 113.5(4)
O3 C31 H31A 108.9
C30 C31 H31A 108.9
O3 C31 H31B 108.9
C30 C31 H31B 108.9
H31A C31 H31B 107.7
C33 C32 O3 120.1(4)
C33 C32 C37 119.2(4)
O3 C32 C37 120.7(4)
C32 C33 C34 120.3(4)
C32 C33 H33A 119.8
C34 C33 H33A 119.8
C33 C34 C35 120.4(4)
C33 C34 H34A 119.8
C35 C34 H34A 119.8
C36 C35 C34 119.4(4)
C36 C35 N4 122.7(3)
C34 C35 N4 117.8(3)
C37 C36 C35 119.5(4)
C37 C36 H36A 120.2
C35 C36 H36A 120.2
C32 C37 C36 121.1(4)
C32 C37 H37A 119.4
C36 C37 H37A 119.4
O4 C38 N4 123.7(3)
O4 C38 N5 123.9(3)
N4 C38 N5 112.4(3)
N5 C39 C44 124.4(3)
N5 C39 C40 117.9(3)
C44 C39 C40 117.7(3)
C41 C40 C39 120.5(3)
C41 C40 C49 117.9(3)
C39 C40 C49 121.7(3)
C42 C41 C40 121.7(3)
C42 C41 H41A 119.2
C40 C41 H41A 119.2
C43 C42 C41 116.9(3)
C43 C42 C45 123.9(3)
C41 C42 C45 119.1(3)
C44 C43 C42 122.7(3)
C44 C43 H43A 118.7
C42 C43 H43A 118.7
C43 C44 C39 120.5(3)
C43 C44 H44A 119.7
C39 C44 H44A 119.7
C47 C45 C46 109.3(4)
C47 C45 C42 109.7(3)
C46 C45 C42 111.9(3)
C47 C45 C48 108.4(4)
C46 C45 C48 108.9(4)
C42 C45 C48 108.5(3)
C45 C46 H46A 109.5
C45 C46 H46B 109.5
H46A C46 H46B 109.5
C45 C46 H46C 109.5
H46A C46 H46C 109.5
H46B C46 H46C 109.5
C45 C47 H47A 109.5
C45 C47 H47B 109.5
H47A C47 H47B 109.5
C45 C47 H47C 109.5
H47A C47 H47C 109.5
H47B C47 H47C 109.5
C45 C48 H48A 109.5
C45 C48 H48B 109.5
H48A C48 H48B 109.5
C45 C48 H48C 109.5
H48A C48 H48C 109.5
H48B C48 H48C 109.5
C50 C49 C40 175.7(4)
C49 C50 C1 173.7(4)
Cl2S C1S Cl3S 110.5(3)
Cl2S C1S Cl1S 110.1(3)
Cl3S C1S Cl1S 110.4(3)
Cl2S C1S H1SA 108.6
Cl3S C1S H1SA 108.6
Cl1S C1S H1SA 108.6

loop_
_geom_bond_atom_site_label_1
_geom_bond_atom_site_label_2
_geom_bond_distance
O1 C18 1.232(5)
O2 C22 1.379(5)
O2 C25 1.434(5)
O3 C32 1.387(5)
O3 C31 1.428(6)
O4 C38 1.224(4)
N1 C1 1.343(4)
N1 C5 1.351(4)
N1 H1A 0.8800
N2 C18 1.379(5)
N2 C13 1.404(5)
N2 H2A 0.8800
N3 C18 1.352(5)
N3 C19 1.426(5)
N3 H3A 0.8800
N4 C38 1.364(5)
N4 C35 1.407(5)
N4 H4A 0.8800
N5 C38 1.379(5)
N5 C39 1.402(5)
N5 H5A 0.8800
C1 C2 1.388(5)
C1 C50 1.423(5)
C2 C3 1.388(5)
C2 H2B 0.9500
C3 C4 1.373(5)
C3 H3B 0.9500
C4 C5 1.395(5)
C4 H4B 0.9500
C5 C6 1.414(5)
C6 C7 1.199(5)
C7 C8 1.429(5)
C8 C9 1.400(5)
C8 C13 1.408(5)
C9 C10 1.397(5)
C9 H9A 0.9500
C10 C11 1.399(6)
C10 C14 1.535(5)
C11 C12 1.380(5)
C11 H11A 0.9500
C12 C13 1.392(5)
C12 H12A 0.9500
C14 C15 1.523(6)
C14 C17 1.530(6)
C14 C16 1.534(6)
C15 H15A 0.9800
C15 H15B 0.9800
C15 H15C 0.9800
C16 H16A 0.9800
C16 H16B 0.9800
C16 H16C 0.9800
C17 H17A 0.9800
C17 H17B 0.9800
C17 H17C 0.9800
C19 C20 1.375(6)
C19 C24 1.389(5)
C20 C21 1.396(6)
C20 H20A 0.9500
C21 C22 1.379(6)
C21 H21A 0.9500
C22 C23 1.369(6)
C23 C24 1.377(6)
C23 H23A 0.9500
C24 H24A 0.9500
C25 C26 1.514(6)
C25 H25A 0.9900
C25 H25B 0.9900
C26 C27 1.531(6)
C26 H26A 0.9900
C26 H26B 0.9900
C27 C28 1.525(6)
C27 H27A 0.9900
C27 H27B 0.9900
C28 C29 1.507(6)
C28 H28A 0.9900
C28 H28B 0.9900
C29 C30 1.537(6)
C29 H29A 0.9900
C29 H29B 0.9900
C30 C31 1.500(7)
C30 H30A 0.9900
C30 H30B 0.9900
C31 H31A 0.9900
C31 H31B 0.9900
C32 C33 1.382(6)
C32 C37 1.390(6)
C33 C34 1.391(5)
C33 H33A 0.9500
C34 C35 1.397(5)
C34 H34A 0.9500
C35 C36 1.392(6)
C36 C37 1.390(6)
C36 H36A 0.9500
C37 H37A 0.9500
C39 C44 1.395(5)
C39 C40 1.411(5)
C40 C41 1.400(5)
C40 C49 1.424(5)
C41 C42 1.393(5)
C41 H41A 0.9500
C42 C43 1.387(5)
C42 C45 1.533(5)
C43 C44 1.390(5)
C43 H43A 0.9500
C44 H44A 0.9500
C45 C47 1.522(6)
C45 C46 1.534(5)
C45 C48 1.536(7)
C46 H46A 0.9800
C46 H46B 0.9800
C46 H46C 0.9800
C47 H47A 0.9800
C47 H47B 0.9800
C47 H47C 0.9800
C48 H48A 0.9800
C48 H48B 0.9800
C48 H48C 0.9800
C49 C50 1.191(5)
C1S Cl2S 1.725(5)
C1S Cl3S 1.735(5)
C1S Cl1S 1.781(7)
C1S H1SA 1.0000

loop_
_geom_hbond_atom_site_label_D
_geom_hbond_atom_site_label_H
_geom_hbond_atom_site_label_A
_geom_hbond_distance_DH
_geom_hbond_distance_HA
_geom_hbond_distance_DA
_geom_hbond_angle_DHA
N1 H1A Cl1 0.88 2.15 3.025(3) 174.5
N2 H2A Cl1 0.88 2.69 3.500(3) 153.0
N3 H3A Cl1 0.88 2.34 3.194(3) 162.9
N4 H4A Cl1 0.88 2.33 3.194(3) 168.3
N5 H5A Cl1 0.88 2.74 3.536(3) 151.7

loop_
_geom_torsion_atom_site_label_1
_geom_torsion_atom_site_label_2
_geom_torsion_atom_site_label_3
_geom_torsion_atom_site_label_4
_geom_torsion
C5 N1 C1 C2 0.6(5)
C5 N1 C1 C50 -176.1(3)
N1 C1 C2 C3 0.2(6)
C50 C1 C2 C3 176.8(4)
C1 C2 C3 C4 -0.3(6)
C2 C3 C4 C5 -0.4(6)
C1 N1 C5 C4 -1.3(5)
C1 N1 C5 C6 178.5(3)
C3 C4 C5 N1 1.2(5)
C3 C4 C5 C6 -178.7(4)
N1 C5 C6 C7 -65(100)
C4 C5 C6 C7 115(100)
C5 C6 C7 C8 101(100)
C6 C7 C8 C9 166(18)
C6 C7 C8 C13 -15(18)
C13 C8 C9 C10 -0.2(6)
C7 C8 C9 C10 179.5(3)
C8 C9 C10 C11 0.2(6)
C8 C9 C10 C14 -177.8(4)
C9 C10 C11 C12 0.0(6)
C14 C10 C11 C12 178.0(4)
C10 C11 C12 C13 -0.2(6)
C11 C12 C13 N2 -178.7(4)
C11 C12 C13 C8 0.3(5)
C18 N2 C13 C12 -31.5(6)
C18 N2 C13 C8 149.5(4)
C9 C8 C13 C12 -0.1(5)
C7 C8 C13 C12 -179.8(3)
C9 C8 C13 N2 178.9(3)
C7 C8 C13 N2 -0.8(5)
C9 C10 C14 C15 -0.8(6)
C11 C10 C14 C15 -178.7(4)
C9 C10 C14 C17 118.9(4)
C11 C10 C14 C17 -58.9(5)
C9 C10 C14 C16 -121.4(4)
C11 C10 C14 C16 60.7(5)
C19 N3 C18 O1 9.3(6)
C19 N3 C18 N2 -170.7(3)
C13 N2 C18 O1 0.2(6)
C13 N2 C18 N3 -179.8(3)
C18 N3 C19 C20 -46.4(6)
C18 N3 C19 C24 135.1(4)
C24 C19 C20 C21 1.0(6)
N3 C19 C20 C21 -177.5(4)
C19 C20 C21 C22 0.4(6)
C25 O2 C22 C23 -165.0(4)
C25 O2 C22 C21 18.7(6)
C20 C21 C22 C23 -1.3(6)
C20 C21 C22 O2 174.8(4)
O2 C22 C23 C24 -175.6(4)
C21 C22 C23 C24 0.9(6)
C22 C23 C24 C19 0.5(6)
C20 C19 C24 C23 -1.4(6)
N3 C19 C24 C23 177.1(3)
C22 O2 C25 C26 79.9(5)
O2 C25 C26 C27 75.1(4)
C25 C26 C27 C28 -65.3(5)
C26 C27 C28 C29 -68.1(5)
C27 C28 C29 C30 175.7(4)
C28 C29 C30 C31 -177.2(4)
C32 O3 C31 C30 -77.2(5)
C29 C30 C31 O3 174.4(4)
C31 O3 C32 C33 -84.6(5)
C31 O3 C32 C37 97.9(5)
O3 C32 C33 C34 180.0(4)
C37 C32 C33 C34 -2.4(6)
C32 C33 C34 C35 -0.2(6)
C33 C34 C35 C36 1.9(6)
C33 C34 C35 N4 -175.8(3)
C38 N4 C35 C36 26.0(6)
C38 N4 C35 C34 -156.4(4)
C34 C35 C36 C37 -1.0(6)
N4 C35 C36 C37 176.6(4)
C33 C32 C37 C36 3.3(7)
O3 C32 C37 C36 -179.1(4)
C35 C36 C37 C32 -1.6(7)
C35 N4 C38 O4 3.6(6)
C35 N4 C38 N5 -176.4(3)
C39 N5 C38 O4 -2.0(6)
C39 N5 C38 N4 178.0(3)
C38 N5 C39 C44 2.8(6)
C38 N5 C39 C40 -175.4(3)
N5 C39 C40 C41 176.3(3)
C44 C39 C40 C41 -2.0(5)
N5 C39 C40 C49 -3.9(5)
C44 C39 C40 C49 177.8(3)
C39 C40 C41 C42 0.3(5)
C49 C40 C41 C42 -179.5(3)
C40 C41 C42 C43 1.4(5)
C40 C41 C42 C45 -176.7(3)
C41 C42 C43 C44 -1.4(6)
C45 C42 C43 C44 176.7(4)
C42 C43 C44 C39 -0.4(6)
N5 C39 C44 C43 -176.1(3)
C40 C39 C44 C43 2.0(5)
C43 C42 C45 C47 125.8(5)
C41 C42 C45 C47 -56.2(5)
C43 C42 C45 C46 4.3(6)
C41 C42 C45 C46 -177.7(4)
C43 C42 C45 C48 -115.9(4)
C41 C42 C45 C48 62.1(5)
C41 C40 C49 C50 39(5)
C39 C40 C49 C50 -141(5)
C40 C49 C50 C1 18(8)
N1 C1 C50 C49 131(3)
C2 C1 C50 C49 -46(4)

loop_
_platon_squeeze_void_nr
_platon_squeeze_void_average_x
_platon_squeeze_void_average_y
_platon_squeeze_void_average_z
_platon_squeeze_void_volume
_platon_squeeze_void_count_electrons
1 0.250 -0.007 0.250 385.9 96.2
2 0.750 -0.042 0.750 385.9 96.6
